data_7129964
loop_
_publ_author_name
'Mastropierro, Pasquale'
'Kennedy, Alan R.'
'Hevia, Eva'

_publ_section_title
;
 Metallation of sensitive fluoroarenes using a potassium TMP-zincate
 supported by a silyl(bis)amido ligand
;
_journal_name_full 'Chemical Communications'
_journal_paper_doi 10.1039/D2CC00979J
_journal_year 2022
_chemical_formula_sum 'C62 H86 F3 N2 Na O5 Si Zn'
_chemical_formula_weight 1112.77
_space_group_crystal_system monoclinic
_space_group_IT_number 14
_space_group_name_Hall '-P 2ybc'
_space_group_name_H-M_alt 'P 1 21/c 1'
_atom_sites_solution_hydrogens geom
_audit_creation_method SHELXL-2018/3
_audit_update_record
;
2022-02-14 deposited with the CCDC.	2022-03-08 downloaded from the CCDC.
;
_cell_angle_alpha 90
_cell_angle_beta 109.534(2)
_cell_angle_gamma 90
_cell_formula_units_Z 4
_cell_length_a 16.8242(2)
_cell_length_b 15.0900(2)
_cell_length_c 25.0756(4)
_cell_measurement_reflns_used 34569
_cell_measurement_temperature 123(2)
_cell_measurement_theta_max 73.1290
_cell_measurement_theta_min 3.8130
_cell_volume 5999.71(16)
_computing_cell_refinement CrysalisPro
_computing_data_collection CrysalisPro
_computing_data_reduction CrysalisPro
_computing_publication_material 'SHELXL in WinGX'
_computing_structure_refinement 'SHELXL-2018/3 (Sheldrick, 2018)'
_computing_structure_solution SIR97
_diffrn_ambient_temperature 123(2)
_diffrn_measured_fraction_theta_full 1.000
_diffrn_measured_fraction_theta_max 0.994
_diffrn_measurement_device_type 'Oxford Diffraction Gemini S'
_diffrn_measurement_method 'omega scans'
_diffrn_radiation_type CuK\a
_diffrn_radiation_wavelength 1.54184
_diffrn_reflns_av_R_equivalents 0.0362
_diffrn_reflns_av_unetI/netI 0.0182
_diffrn_reflns_Laue_measured_fraction_full 1.000
_diffrn_reflns_Laue_measured_fraction_max 0.994
_diffrn_reflns_limit_h_max 20
_diffrn_reflns_limit_h_min -18
_diffrn_reflns_limit_k_max 18
_diffrn_reflns_limit_k_min -18
_diffrn_reflns_limit_l_max 30
_diffrn_reflns_limit_l_min -31
_diffrn_reflns_number 67540
_diffrn_reflns_point_group_measured_fraction_full 1.000
_diffrn_reflns_point_group_measured_fraction_max 0.994
_diffrn_reflns_theta_full 70.000
_diffrn_reflns_theta_max 73.180
_diffrn_reflns_theta_min 3.475
_diffrn_source 'sealed tube'
_exptl_absorpt_coefficient_mu 1.293
_exptl_absorpt_correction_T_max 1.00000
_exptl_absorpt_correction_T_min 0.28824
_exptl_absorpt_correction_type multi-scan
_exptl_absorpt_process_details
;
CrysAlisPro, Agilent Technologies,
Version 1.171.37.35 (release 13-08-2014 CrysAlis171 .NET)
(compiled Aug 13 2014,18:06:01)
Empirical absorption correction using spherical harmonics,
 implemented in SCALE3 ABSPACK scaling algorithm.
;
_exptl_crystal_colour colourless
_exptl_crystal_density_diffrn 1.232
_exptl_crystal_description block
_exptl_crystal_F_000 2376
_exptl_crystal_size_max 1
_exptl_crystal_size_mid .6
_exptl_crystal_size_min .4
_refine_diff_density_max 0.473
_refine_diff_density_min -0.360
_refine_diff_density_rms 0.056
_refine_ls_extinction_method none
_refine_ls_goodness_of_fit_ref 1.029
_refine_ls_hydrogen_treatment constr
_refine_ls_matrix_type full
_refine_ls_number_parameters 724
_refine_ls_number_reflns 11935
_refine_ls_number_restraints 37
_refine_ls_restrained_S_all 2.487
_refine_ls_R_factor_all 0.0458
_refine_ls_R_factor_gt 0.0432
_refine_ls_shift/su_max 0.003
_refine_ls_shift/su_mean 0.000
_refine_ls_structure_factor_coef Fsqd
_refine_ls_weighting_details 'w=1/[\s^2^(Fo^2^)+(0.0692P)^2^+3.3164P] where P=(Fo^2^+2Fc^2^)/3'
_refine_ls_weighting_scheme calc
_refine_ls_wR_factor_gt 0.1154
_refine_ls_wR_factor_ref 0.1184
_reflns_Friedel_coverage 0.000
_reflns_number_gt 11063
_reflns_number_total 11935
_reflns_threshold_expression 'I > 2\s(I)'
_cod_data_source_file d2cc00979j2.cif
_cod_data_source_block pm354-a
_cod_original_sg_symbol_H-M 'P 21/c'
_cod_database_code 7129964
_shelx_shelxl_version_number 2018/3
_shelx_space_group_comment
;
The symmetry employed for this shelxl refinement is uniquely defined
by the following loop, which should always be used as a source of
symmetry information in preference to the above space-group names.
They are only intended as comments.
;

loop_
_space_group_symop_operation_xyz
'x, y, z'
'-x, y+1/2, -z+1/2'
'-x, -y, -z'
'x, -y-1/2, z-1/2'

loop_
_atom_site_label
_atom_site_type_symbol
_atom_site_fract_x
_atom_site_fract_y
_atom_site_fract_z
_atom_site_U_iso_or_equiv
_atom_site_adp_type
_atom_site_occupancy
_atom_site_site_symmetry_order
_atom_site_calc_flag
_atom_site_refinement_flags_posn
_atom_site_refinement_flags_adp
_atom_site_refinement_flags_occupancy
_atom_site_disorder_assembly
_atom_site_disorder_group
Zn1 Zn 0.26047(2) 0.38193(2) 0.51410(2) 0.02417(8) Uani 1 1 d . . . . .
Na1 Na 0.20564(5) 0.79551(5) 0.25446(3) 0.03574(16) Uani 1 1 d . . . . .
Si1 Si 0.35284(2) 0.23865(3) 0.53157(2) 0.02039(10) Uani 1 1 d . . . . .
F1 F 0.32460(8) 0.54495(8) 0.47153(6) 0.0483(3) Uani 1 1 d . . . . .
F2 F 0.12796(12) 0.76152(10) 0.47629(9) 0.0773(5) Uani 1 1 d . . . . .
F3 F 0.08991(8) 0.46824(9) 0.52189(6) 0.0528(3) Uani 1 1 d . . . . .
O1 O 0.30228(10) 0.87869(10) 0.32185(6) 0.0485(4) Uani 1 1 d D . . . .
O2 O 0.13194(10) 0.78609(11) 0.32011(7) 0.0530(4) Uani 1 1 d D . . . .
O3 O 0.16897(9) 0.65588(9) 0.21341(6) 0.0404(3) Uani 1 1 d . . . . .
O4 O 0.09265(11) 0.87783(11) 0.19737(8) 0.0617(5) Uani 1 1 d D . . . .
O5 O 0.29074(10) 0.82459(11) 0.19872(7) 0.0498(4) Uani 1 1 d D . . . .
N1 N 0.25817(8) 0.26425(9) 0.48103(5) 0.0230(3) Uani 1 1 d . . . . .
N2 N 0.35996(8) 0.33009(9) 0.57252(5) 0.0226(3) Uani 1 1 d . . . . .
C1 C 0.35931(10) 0.13032(10) 0.57083(7) 0.0237(3) Uani 1 1 d . . . . .
C2 C 0.31473(10) 0.05493(11) 0.54535(7) 0.0274(3) Uani 1 1 d . . . . .
H2 H 0.280097 0.057500 0.506699 0.033 Uiso 1 1 calc R U . . .
C3 C 0.31960(11) -0.02385(11) 0.57496(8) 0.0324(4) Uani 1 1 d . . . . .
H3 H 0.287893 -0.073961 0.556714 0.039 Uiso 1 1 calc R U . . .
C4 C 0.37078(11) -0.02930(12) 0.63118(8) 0.0337(4) Uani 1 1 d . . . . .
H4 H 0.374019 -0.082953 0.651621 0.040 Uiso 1 1 calc R U . . .
C5 C 0.41696(12) 0.04369(13) 0.65726(8) 0.0347(4) Uani 1 1 d . . . . .
H5 H 0.452638 0.039982 0.695615 0.042 Uiso 1 1 calc R U . . .
C6 C 0.41149(11) 0.12275(11) 0.62761(7) 0.0298(3) Uani 1 1 d . . . . .
H6 H 0.443620 0.172471 0.646097 0.036 Uiso 1 1 calc R U . . .
C7 C 0.43963(10) 0.22910(11) 0.49953(6) 0.0244(3) Uani 1 1 d . . . . .
C8 C 0.46438(11) 0.14719(12) 0.48461(8) 0.0314(4) Uani 1 1 d . . . . .
H8 H 0.439588 0.094776 0.492999 0.038 Uiso 1 1 calc R U . . .
C9 C 0.52446(13) 0.14007(13) 0.45776(9) 0.0398(4) Uani 1 1 d . . . . .
H9 H 0.539592 0.083484 0.447582 0.048 Uiso 1 1 calc R U . . .
C10 C 0.56198(12) 0.21572(14) 0.44596(9) 0.0394(4) Uani 1 1 d . . . . .
H10 H 0.603267 0.211183 0.427907 0.047 Uiso 1 1 calc R U . . .
C11 C 0.53920(12) 0.29817(13) 0.46055(8) 0.0350(4) Uani 1 1 d . . . . .
H11 H 0.565003 0.350223 0.452636 0.042 Uiso 1 1 calc R U . . .
C12 C 0.47854(11) 0.30450(12) 0.48678(7) 0.0286(3) Uani 1 1 d . . . . .
H12 H 0.463050 0.361355 0.496295 0.034 Uiso 1 1 calc R U . . .
C13 C 0.21083(10) 0.22512(10) 0.42993(7) 0.0247(3) Uani 1 1 d . . . . .
C14 C 0.22313(11) 0.24720(11) 0.37815(7) 0.0282(3) Uani 1 1 d . . . . .
C15 C 0.17451(12) 0.20604(13) 0.32805(7) 0.0353(4) Uani 1 1 d . . . . .
H15 H 0.183638 0.220542 0.293684 0.042 Uiso 1 1 calc R U . . .
C16 C 0.11330(13) 0.14451(14) 0.32745(8) 0.0406(4) Uani 1 1 d . . . . .
H16 H 0.081477 0.116075 0.293156 0.049 Uiso 1 1 calc R U . . .
C17 C 0.09884(12) 0.12476(12) 0.37748(9) 0.0379(4) Uani 1 1 d . . . . .
H17 H 0.056067 0.083289 0.376894 0.045 Uiso 1 1 calc R U . . .
C18 C 0.14555(10) 0.16430(12) 0.42850(8) 0.0305(3) Uani 1 1 d . . . . .
C19 C 0.12426(11) 0.14727(14) 0.48191(8) 0.0374(4) Uani 1 1 d . . . . .
H19 H 0.177734 0.154027 0.514659 0.045 Uiso 1 1 calc R U . . .
C20 C 0.06244(13) 0.21776(19) 0.48878(10) 0.0538(6) Uani 1 1 d . . . . .
H20A H 0.086062 0.276898 0.487945 0.081 Uiso 1 1 calc R U . . .
H20B H 0.053211 0.209013 0.524990 0.081 Uiso 1 1 calc R U . . .
H20C H 0.008617 0.212302 0.457767 0.081 Uiso 1 1 calc R U . . .
C21 C 0.09092(15) 0.05386(18) 0.48532(11) 0.0611(7) Uani 1 1 d . . . . .
H21A H 0.034741 0.047411 0.456894 0.092 Uiso 1 1 calc R U . . .
H21B H 0.087421 0.044162 0.523115 0.092 Uiso 1 1 calc R U . . .
H21C H 0.129247 0.010179 0.478135 0.092 Uiso 1 1 calc R U . . .
C22 C 0.28521(11) 0.31903(12) 0.37618(7) 0.0308(4) Uani 1 1 d . . . . .
H22 H 0.322920 0.329807 0.415937 0.037 Uiso 1 1 calc R U . . .
C23 C 0.23852(15) 0.40554(14) 0.35428(10) 0.0471(5) Uani 1 1 d . . . . .
H23A H 0.199554 0.396766 0.315668 0.071 Uiso 1 1 calc R U . . .
H23B H 0.279345 0.451854 0.354268 0.071 Uiso 1 1 calc R U . . .
H23C H 0.206716 0.423486 0.378870 0.071 Uiso 1 1 calc R U . . .
C24 C 0.34137(14) 0.29362(15) 0.34181(9) 0.0451(5) Uani 1 1 d . . . . .
H24A H 0.369596 0.237261 0.355802 0.068 Uiso 1 1 calc R U . . .
H24B H 0.383798 0.339900 0.345671 0.068 Uiso 1 1 calc R U . . .
H24C H 0.306802 0.287371 0.301876 0.068 Uiso 1 1 calc R U . . .
C25 C 0.38760(10) 0.34228(10) 0.63119(6) 0.0227(3) Uani 1 1 d . . . . .
C26 C 0.33256(11) 0.32945(11) 0.66277(7) 0.0274(3) Uani 1 1 d . . . . .
C27 C 0.36123(12) 0.34520(12) 0.72098(7) 0.0326(4) Uani 1 1 d . . . . .
H27 H 0.323659 0.337010 0.741648 0.039 Uiso 1 1 calc R U . . .
C28 C 0.44276(13) 0.37234(12) 0.74921(7) 0.0342(4) Uani 1 1 d . . . . .
H28 H 0.461163 0.383029 0.788816 0.041 Uiso 1 1 calc R U . . .
C29 C 0.49755(11) 0.38382(11) 0.71889(7) 0.0300(3) Uani 1 1 d . . . . .
H29 H 0.553856 0.402229 0.738209 0.036 Uiso 1 1 calc R U . . .
C30 C 0.47182(10) 0.36895(10) 0.66076(7) 0.0251(3) Uani 1 1 d . . . . .
C31 C 0.53190(10) 0.38246(11) 0.62770(7) 0.0267(3) Uani 1 1 d . . . . .
H31 H 0.518244 0.336290 0.597367 0.032 Uiso 1 1 calc R U . . .
C32 C 0.62518(11) 0.37163(14) 0.66300(9) 0.0377(4) Uani 1 1 d . . . . .
H32A H 0.642076 0.419092 0.691235 0.057 Uiso 1 1 calc R U . . .
H32B H 0.659364 0.374782 0.638171 0.057 Uiso 1 1 calc R U . . .
H32C H 0.633796 0.314072 0.682203 0.057 Uiso 1 1 calc R U . . .
C33 C 0.51696(12) 0.47285(12) 0.59834(8) 0.0346(4) Uani 1 1 d . . . . .
H33A H 0.457988 0.477317 0.573709 0.052 Uiso 1 1 calc R U . . .
H33B H 0.553998 0.479230 0.575597 0.052 Uiso 1 1 calc R U . . .
H33C H 0.529307 0.519892 0.626896 0.052 Uiso 1 1 calc R U . . .
C34 C 0.24216(11) 0.29804(13) 0.63479(8) 0.0335(4) Uani 1 1 d . . . . .
H34 H 0.232629 0.290988 0.593464 0.040 Uiso 1 1 calc R U . . .
C35 C 0.22574(12) 0.20826(13) 0.65714(9) 0.0400(4) Uani 1 1 d . . . . .
H35A H 0.232410 0.213529 0.697360 0.060 Uiso 1 1 calc R U . . .
H35B H 0.266082 0.164704 0.652413 0.060 Uiso 1 1 calc R U . . .
H35C H 0.168204 0.188895 0.635999 0.060 Uiso 1 1 calc R U . . .
C36 C 0.17891(14) 0.36575(16) 0.64083(12) 0.0540(6) Uani 1 1 d . . . . .
H36A H 0.185826 0.373237 0.680958 0.081 Uiso 1 1 calc R U . . .
H36B H 0.121574 0.345103 0.620329 0.081 Uiso 1 1 calc R U . . .
H36C H 0.188538 0.422605 0.625108 0.081 Uiso 1 1 calc R U . . .
C37 C 0.21015(11) 0.50026(11) 0.49789(7) 0.0288(3) Uani 1 1 d . . . . .
C38 C 0.25192(12) 0.56700(13) 0.48078(8) 0.0346(4) Uani 1 1 d . . . . .
C39 C 0.22777(15) 0.65478(14) 0.47263(10) 0.0475(5) Uani 1 1 d . . . . .
H39 H 0.259879 0.697896 0.461127 0.057 Uiso 1 1 calc R U . . .
C40 C 0.15402(15) 0.67574(14) 0.48227(10) 0.0493(5) Uani 1 1 d . . . . .
C41 C 0.10591(14) 0.61475(14) 0.49807(10) 0.0446(5) Uani 1 1 d . . . . .
H41 H 0.054514 0.630289 0.503622 0.054 Uiso 1 1 calc R U . . .
C42 C 0.13684(12) 0.52912(13) 0.50543(8) 0.0354(4) Uani 1 1 d . . . . .
C44 C 0.34518(17) 0.86453(16) 0.38085(10) 0.0546(6) Uani 1 1 d D . . . .
H44A H 0.404818 0.847642 0.388438 0.066 Uiso 1 1 calc R U . A 1
H44B H 0.316997 0.818398 0.396215 0.066 Uiso 1 1 calc R U . A 1
C45 C 0.3380(12) 0.9555(7) 0.4051(8) 0.074(3) Uani 0.453(4) 1 d D . P B 1
H45A H 0.280507 0.965940 0.406308 0.089 Uiso 0.453(4) 1 calc R U P B 1
H45B H 0.379416 0.962709 0.443620 0.089 Uiso 0.453(4) 1 calc R U P B 1
C46 C 0.3574(6) 1.0168(11) 0.3633(8) 0.071(2) Uani 0.453(4) 1 d D . P B 1
H46A H 0.417518 1.014317 0.366128 0.085 Uiso 0.453(4) 1 calc R U P B 1
H46B H 0.340904 1.078812 0.367002 0.085 Uiso 0.453(4) 1 calc R U P B 1
C47 C 0.3002(9) 0.9729(6) 0.3100(8) 0.069(3) Uani 0.453(4) 1 d D . P B 1
H47A H 0.241928 0.995912 0.300321 0.083 Uiso 0.453(4) 1 calc R U P B 1
H47B H 0.320446 0.984555 0.277912 0.083 Uiso 0.453(4) 1 calc R U P B 1
C48 C 0.0592(7) 0.7336(8) 0.3139(11) 0.0772(16) Uani 0.453(4) 1 d D . P B 1
H48A H 0.067447 0.696926 0.348134 0.093 Uiso 0.453(4) 1 calc R U P B 1
H48B H 0.047509 0.693838 0.280780 0.093 Uiso 0.453(4) 1 calc R U P B 1
C49 C -0.0134(4) 0.7986(5) 0.3057(3) 0.0601(11) Uani 0.453(4) 1 d D . P B 1
H49A H -0.032636 0.824595 0.267239 0.072 Uiso 0.453(4) 1 calc R U P B 1
H49B H -0.061755 0.770738 0.313367 0.072 Uiso 0.453(4) 1 calc R U P B 1
C50 C 0.0307(6) 0.8667(10) 0.3505(9) 0.078(2) Uani 0.453(4) 1 d D . P B 1
H50A H 0.007590 0.926848 0.339420 0.094 Uiso 0.453(4) 1 calc R U P B 1
H50B H 0.025439 0.851420 0.387627 0.094 Uiso 0.453(4) 1 calc R U P B 1
C51 C 0.12114(16) 0.86027(18) 0.35227(12) 0.0560(6) Uani 1 1 d D . . . .
H51A H 0.136872 0.915291 0.336733 0.067 Uiso 1 1 calc R U . B 1
H51B H 0.158780 0.854015 0.391984 0.067 Uiso 1 1 calc R U . B 1
C52 C 0.0157(4) 0.8354(5) 0.1596(3) 0.0548(11) Uani 0.453(4) 1 d D . P B 1
H52A H -0.026760 0.825663 0.178396 0.066 Uiso 0.453(4) 1 calc R U P B 1
H52B H 0.027821 0.778839 0.143856 0.066 Uiso 0.453(4) 1 calc R U P B 1
C53 C -0.0102(6) 0.9071(10) 0.1157(7) 0.080(2) Uani 0.453(4) 1 d D . P B 1
H53A H -0.066222 0.895510 0.087069 0.096 Uiso 0.453(4) 1 calc R U P B 1
H53B H 0.031985 0.916404 0.096596 0.096 Uiso 0.453(4) 1 calc R U P B 1
C54 C -0.0126(12) 0.9840(15) 0.1544(7) 0.088(2) Uani 0.453(4) 1 d D . P B 1
H54A H -0.008799 1.042086 0.137019 0.105 Uiso 0.453(4) 1 calc R U P B 1
H54B H -0.063579 0.982475 0.165706 0.105 Uiso 0.453(4) 1 calc R U P B 1
C55 C 0.06676(19) 0.96307(18) 0.20356(13) 0.0675(7) Uani 1 1 d D . . . .
H55A H 0.111798 1.005776 0.204322 0.081 Uiso 1 1 calc R U . B 1
H55B H 0.055307 0.968160 0.239682 0.081 Uiso 1 1 calc R U . B 1
C56 C 0.3779(6) 0.8059(19) 0.2096(8) 0.068(3) Uani 0.453(4) 1 d D . P B 1
H56A H 0.382282 0.744093 0.197620 0.081 Uiso 0.453(4) 1 calc R U P B 1
H56B H 0.406739 0.808433 0.251032 0.081 Uiso 0.453(4) 1 calc R U P B 1
C57 C 0.4261(10) 0.8641(16) 0.1823(8) 0.0472(17) Uani 0.453(4) 1 d D . P B 1
H57A H 0.450823 0.830798 0.157615 0.057 Uiso 0.453(4) 1 calc R U P B 1
H57B H 0.469794 0.900358 0.209909 0.057 Uiso 0.453(4) 1 calc R U P B 1
C58 C 0.3487(9) 0.9174(10) 0.1492(4) 0.0499(16) Uani 0.453(4) 1 d D . P B 1
H58A H 0.344677 0.972106 0.169922 0.060 Uiso 0.453(4) 1 calc R U P B 1
H58B H 0.351328 0.934067 0.111625 0.060 Uiso 0.453(4) 1 calc R U P B 1
C59 C 0.2741(11) 0.8582(10) 0.1428(4) 0.070(3) Uani 0.453(4) 1 d D . P B 1
H59A H 0.220654 0.892194 0.129940 0.084 Uiso 0.453(4) 1 calc R U P B 1
H59B H 0.271038 0.809700 0.115570 0.084 Uiso 0.453(4) 1 calc R U P B 1
C60 C 0.17687(19) 0.63548(16) 0.15912(11) 0.0548(6) Uani 1 1 d . . . . .
H60A H 0.234452 0.649540 0.159336 0.066 Uiso 1 1 calc R U . . .
H60B H 0.135940 0.670598 0.128907 0.066 Uiso 1 1 calc R U . . .
C61 C 0.15925(13) 0.53780(14) 0.14903(9) 0.0406(4) Uani 1 1 d . . . . .
H61A H 0.193675 0.511531 0.127853 0.049 Uiso 1 1 calc R U . . .
H61B H 0.098831 0.526677 0.128115 0.049 Uiso 1 1 calc R U . . .
C62 C 0.18479(14) 0.50166(14) 0.20891(9) 0.0428(4) Uani 1 1 d . . . . .
H62A H 0.155862 0.445021 0.210334 0.051 Uiso 1 1 calc R U . . .
H62B H 0.246545 0.492871 0.225148 0.051 Uiso 1 1 calc R U . . .
C63 C 0.15540(13) 0.57486(13) 0.23906(8) 0.0382(4) Uani 1 1 d . . . . .
H63A H 0.094924 0.567519 0.234252 0.046 Uiso 1 1 calc R U . . .
H63B H 0.188299 0.574522 0.279999 0.046 Uiso 1 1 calc R U . . .
C56A C 0.3796(5) 0.8137(15) 0.2234(6) 0.068(3) Uani 0.547(4) 1 d D . P B 2
H56C H 0.396510 0.751058 0.222536 0.081 Uiso 0.547(4) 1 calc R U P B 2
H56D H 0.400655 0.835756 0.262821 0.081 Uiso 0.547(4) 1 calc R U P B 2
C49A C 0.0028(3) 0.7659(4) 0.3347(3) 0.0601(11) Uani 0.547(4) 1 d D . P B 2
H49C H -0.056565 0.757158 0.310356 0.072 Uiso 0.547(4) 1 calc R U P B 2
H49D H 0.011246 0.740055 0.372459 0.072 Uiso 0.547(4) 1 calc R U P B 2
C52A C 0.0433(3) 0.8399(4) 0.1435(2) 0.0548(11) Uani 0.547(4) 1 d D . P B 2
H52C H 0.030017 0.777120 0.148307 0.066 Uiso 0.547(4) 1 calc R U P B 2
H52D H 0.074816 0.842852 0.116576 0.066 Uiso 0.547(4) 1 calc R U P B 2
C57A C 0.4095(8) 0.8701(13) 0.1849(6) 0.0472(17) Uani 0.547(4) 1 d D . P B 2
H57C H 0.450297 0.835575 0.172542 0.057 Uiso 0.547(4) 1 calc R U P B 2
H57D H 0.439763 0.922004 0.206424 0.057 Uiso 0.547(4) 1 calc R U P B 2
C58A C 0.3397(7) 0.9025(8) 0.1332(3) 0.0499(16) Uani 0.547(4) 1 d D . P B 2
H58C H 0.345184 0.966476 0.126499 0.060 Uiso 0.547(4) 1 calc R U P B 2
H58D H 0.337522 0.868625 0.098896 0.060 Uiso 0.547(4) 1 calc R U P B 2
C50A C 0.0271(5) 0.8635(7) 0.3390(7) 0.078(2) Uani 0.547(4) 1 d D . P B 2
H50C H -0.000982 0.894735 0.302858 0.094 Uiso 0.547(4) 1 calc R U P B 2
H50D H 0.012238 0.893133 0.369606 0.094 Uiso 0.547(4) 1 calc R U P B 2
C59A C 0.2651(8) 0.8835(8) 0.1512(4) 0.070(3) Uani 0.547(4) 1 d D . P B 2
H59C H 0.243305 0.939364 0.161783 0.084 Uiso 0.547(4) 1 calc R U P B 2
H59D H 0.219599 0.855957 0.119662 0.084 Uiso 0.547(4) 1 calc R U P B 2
C53A C -0.0350(4) 0.8927(9) 0.1225(6) 0.080(2) Uani 0.547(4) 1 d D . P B 2
H53C H -0.079441 0.868877 0.136230 0.096 Uiso 0.547(4) 1 calc R U P B 2
H53D H -0.056517 0.895327 0.080646 0.096 Uiso 0.547(4) 1 calc R U P B 2
C54A C -0.0040(10) 0.9828(12) 0.1483(6) 0.088(2) Uani 0.547(4) 1 d D . P B 2
H54C H -0.050036 1.016022 0.155641 0.105 Uiso 0.547(4) 1 calc R U P B 2
H54D H 0.017330 1.018242 0.122743 0.105 Uiso 0.547(4) 1 calc R U P B 2
C45A C 0.3642(9) 0.9544(6) 0.4090(6) 0.074(3) Uani 0.547(4) 1 d D . P B 2
H45C H 0.337638 0.960805 0.438574 0.089 Uiso 0.547(4) 1 calc R U P B 2
H45D H 0.425769 0.963698 0.426348 0.089 Uiso 0.547(4) 1 calc R U P B 2
C46A C 0.3264(5) 1.0188(9) 0.3610(6) 0.071(2) Uani 0.547(4) 1 d D . P B 2
H46C H 0.361570 1.072758 0.365556 0.085 Uiso 0.547(4) 1 calc R U P B 2
H46D H 0.268588 1.036186 0.358676 0.085 Uiso 0.547(4) 1 calc R U P B 2
C47A C 0.3257(7) 0.9666(5) 0.3094(6) 0.069(3) Uani 0.547(4) 1 d D . P B 2
H47C H 0.283711 0.990741 0.274574 0.083 Uiso 0.547(4) 1 calc R U P B 2
H47D H 0.381956 0.966533 0.304936 0.083 Uiso 0.547(4) 1 calc R U P B 2
C48A C 0.0638(6) 0.7257(7) 0.3078(9) 0.0772(16) Uani 0.547(4) 1 d D . P B 2
H48C H 0.083511 0.666769 0.324229 0.093 Uiso 0.547(4) 1 calc R U P B 2
H48D H 0.036247 0.719269 0.266394 0.093 Uiso 0.547(4) 1 calc R U P B 2

loop_
_atom_site_aniso_label
_atom_site_aniso_U_11
_atom_site_aniso_U_22
_atom_site_aniso_U_33
_atom_site_aniso_U_23
_atom_site_aniso_U_13
_atom_site_aniso_U_12
Zn1 0.02324(12) 0.02446(12) 0.02495(12) 0.00173(8) 0.00822(9) 0.00245(8)
Na1 0.0360(4) 0.0352(4) 0.0369(4) -0.0042(3) 0.0134(3) -0.0043(3)
Si1 0.02117(19) 0.0221(2) 0.01822(19) 0.00025(14) 0.00702(15) 0.00053(15)
F1 0.0413(6) 0.0419(6) 0.0718(8) 0.0070(6) 0.0323(6) 0.0029(5)
F2 0.0931(12) 0.0383(7) 0.1150(14) 0.0241(8) 0.0539(11) 0.0311(7)
F3 0.0389(6) 0.0510(7) 0.0776(9) 0.0210(7) 0.0314(6) 0.0096(5)
O1 0.0552(9) 0.0473(9) 0.0402(8) -0.0044(6) 0.0120(7) -0.0185(7)
O2 0.0460(8) 0.0574(9) 0.0661(10) -0.0124(8) 0.0328(8) -0.0081(7)
O3 0.0498(8) 0.0331(7) 0.0419(7) -0.0032(6) 0.0203(6) 0.0000(6)
O4 0.0568(10) 0.0497(9) 0.0573(10) -0.0119(8) -0.0094(8) 0.0072(7)
O5 0.0564(9) 0.0511(9) 0.0493(8) 0.0096(7) 0.0274(7) -0.0063(7)
N1 0.0225(6) 0.0243(6) 0.0213(6) 0.0008(5) 0.0062(5) 0.0003(5)
N2 0.0223(6) 0.0236(6) 0.0213(6) 0.0006(5) 0.0064(5) 0.0029(5)
C1 0.0241(7) 0.0244(7) 0.0254(8) 0.0023(6) 0.0121(6) 0.0039(6)
C2 0.0256(7) 0.0287(8) 0.0294(8) -0.0005(6) 0.0112(6) 0.0023(6)
C3 0.0301(8) 0.0258(8) 0.0445(10) -0.0004(7) 0.0168(7) 0.0000(6)
C4 0.0364(9) 0.0277(8) 0.0424(10) 0.0116(7) 0.0204(8) 0.0083(7)
C5 0.0395(9) 0.0365(9) 0.0273(8) 0.0080(7) 0.0102(7) 0.0094(8)
C6 0.0313(8) 0.0282(8) 0.0285(8) 0.0013(6) 0.0081(7) 0.0033(6)
C7 0.0230(7) 0.0299(8) 0.0200(7) -0.0007(6) 0.0069(6) 0.0009(6)
C8 0.0328(8) 0.0297(8) 0.0372(9) -0.0016(7) 0.0190(7) -0.0008(7)
C9 0.0433(10) 0.0347(9) 0.0517(11) -0.0023(8) 0.0295(9) 0.0050(8)
C10 0.0388(10) 0.0450(11) 0.0449(10) 0.0023(8) 0.0278(9) 0.0035(8)
C11 0.0357(9) 0.0363(9) 0.0378(9) 0.0035(7) 0.0186(8) -0.0030(7)
C12 0.0315(8) 0.0291(8) 0.0264(8) -0.0002(6) 0.0114(6) 0.0014(6)
C13 0.0237(7) 0.0241(7) 0.0237(7) 0.0009(6) 0.0043(6) 0.0025(6)
C14 0.0294(8) 0.0279(8) 0.0253(8) 0.0000(6) 0.0063(6) 0.0017(6)
C15 0.0402(10) 0.0388(10) 0.0239(8) -0.0043(7) 0.0066(7) 0.0019(8)
C16 0.0389(10) 0.0410(10) 0.0328(9) -0.0117(8) -0.0001(8) -0.0021(8)
C17 0.0292(9) 0.0311(9) 0.0458(11) -0.0023(8) 0.0025(8) -0.0062(7)
C18 0.0247(8) 0.0295(8) 0.0332(9) 0.0044(7) 0.0044(6) 0.0010(6)
C19 0.0240(8) 0.0466(11) 0.0374(10) 0.0125(8) 0.0048(7) -0.0058(7)
C20 0.0332(10) 0.0876(18) 0.0447(11) 0.0228(12) 0.0184(9) 0.0139(11)
C21 0.0448(12) 0.0697(16) 0.0556(13) 0.0258(12) -0.0009(10) -0.0267(11)
C22 0.0379(9) 0.0342(9) 0.0212(7) 0.0010(6) 0.0111(7) -0.0031(7)
C23 0.0558(13) 0.0350(10) 0.0493(12) 0.0085(9) 0.0160(10) -0.0015(9)
C24 0.0526(12) 0.0501(12) 0.0409(10) -0.0069(9) 0.0267(9) -0.0096(10)
C25 0.0279(7) 0.0187(7) 0.0222(7) -0.0002(6) 0.0095(6) 0.0003(6)
C26 0.0305(8) 0.0272(8) 0.0257(8) 0.0004(6) 0.0108(6) -0.0029(6)
C27 0.0413(9) 0.0339(9) 0.0280(8) -0.0004(7) 0.0186(7) -0.0046(7)
C28 0.0449(10) 0.0356(9) 0.0215(8) -0.0057(7) 0.0104(7) -0.0061(8)
C29 0.0322(8) 0.0295(8) 0.0257(8) -0.0046(6) 0.0062(7) -0.0049(6)
C30 0.0286(8) 0.0211(7) 0.0255(8) -0.0004(6) 0.0087(6) -0.0005(6)
C31 0.0243(8) 0.0285(8) 0.0272(8) -0.0025(6) 0.0087(6) -0.0027(6)
C32 0.0270(9) 0.0453(11) 0.0398(10) -0.0022(8) 0.0099(8) -0.0026(7)
C33 0.0372(9) 0.0309(9) 0.0402(10) 0.0028(7) 0.0191(8) -0.0030(7)
C34 0.0308(9) 0.0439(10) 0.0289(8) 0.0012(7) 0.0139(7) -0.0081(7)
C35 0.0345(9) 0.0373(10) 0.0531(12) -0.0043(9) 0.0212(9) -0.0075(8)
C36 0.0377(11) 0.0444(12) 0.0777(17) 0.0138(11) 0.0166(11) 0.0038(9)
C37 0.0289(8) 0.0272(8) 0.0272(8) 0.0019(6) 0.0055(6) 0.0054(6)
C38 0.0329(9) 0.0339(9) 0.0381(9) 0.0022(7) 0.0134(7) 0.0045(7)
C39 0.0537(12) 0.0332(10) 0.0596(13) 0.0109(9) 0.0243(10) 0.0025(9)
C40 0.0587(13) 0.0339(10) 0.0582(13) 0.0104(9) 0.0234(11) 0.0188(9)
C41 0.0413(11) 0.0470(12) 0.0498(12) 0.0104(9) 0.0210(9) 0.0191(9)
C42 0.0313(9) 0.0381(10) 0.0373(9) 0.0074(8) 0.0122(7) 0.0058(7)
C44 0.0621(14) 0.0456(12) 0.0459(12) -0.0058(10) 0.0044(11) -0.0028(10)
C45 0.101(9) 0.0547(17) 0.049(2) -0.0161(14) 0.001(5) -0.004(3)
C46 0.061(6) 0.0420(16) 0.083(2) -0.0046(16) -0.011(5) 0.011(5)
C47 0.076(7) 0.060(2) 0.0601(17) 0.0061(17) 0.008(4) -0.036(3)
C48 0.072(2) 0.072(2) 0.114(4) -0.043(3) 0.067(2) -0.0309(18)
C49 0.042(2) 0.080(3) 0.068(3) -0.007(2) 0.031(2) -0.0068(19)
C50 0.0589(18) 0.080(2) 0.107(6) -0.014(3) 0.043(2) 0.0076(16)
C51 0.0565(14) 0.0578(14) 0.0626(15) -0.0112(12) 0.0318(12) -0.0052(11)
C52 0.042(3) 0.0564(18) 0.057(3) -0.018(2) 0.0048(15) 0.000(2)
C53 0.031(5) 0.111(5) 0.078(4) -0.029(3) -0.009(4) 0.022(4)
C54 0.058(3) 0.0592(18) 0.125(4) 0.001(2) 0.003(3) 0.012(2)
C55 0.0770(18) 0.0471(13) 0.0718(17) -0.0105(12) 0.0161(14) -0.0038(12)
C56 0.0654(17) 0.086(4) 0.069(7) 0.046(5) 0.046(2) 0.0307(17)
C57 0.037(5) 0.068(3) 0.0469(17) 0.0020(17) 0.028(3) -0.005(3)
C58 0.065(3) 0.059(4) 0.033(5) 0.010(3) 0.026(4) 0.000(3)
C59 0.058(3) 0.105(7) 0.053(3) 0.031(4) 0.026(2) 0.009(4)
C60 0.0809(17) 0.0440(12) 0.0510(13) -0.0005(10) 0.0374(13) 0.0045(11)
C61 0.0366(10) 0.0460(11) 0.0407(10) -0.0083(8) 0.0147(8) -0.0014(8)
C62 0.0467(11) 0.0353(10) 0.0452(11) -0.0066(8) 0.0136(9) 0.0009(8)
C63 0.0418(10) 0.0344(9) 0.0390(10) -0.0026(8) 0.0143(8) -0.0022(8)
C56A 0.0654(17) 0.086(4) 0.069(7) 0.046(5) 0.046(2) 0.0307(17)
C49A 0.042(2) 0.080(3) 0.068(3) -0.007(2) 0.031(2) -0.0068(19)
C52A 0.042(3) 0.0564(18) 0.057(3) -0.018(2) 0.0048(15) 0.000(2)
C57A 0.037(5) 0.068(3) 0.0469(17) 0.0020(17) 0.028(3) -0.005(3)
C58A 0.065(3) 0.059(4) 0.033(5) 0.010(3) 0.026(4) 0.000(3)
C50A 0.0589(18) 0.080(2) 0.107(6) -0.014(3) 0.043(2) 0.0076(16)
C59A 0.058(3) 0.105(7) 0.053(3) 0.031(4) 0.026(2) 0.009(4)
C53A 0.031(5) 0.111(5) 0.078(4) -0.029(3) -0.009(4) 0.022(4)
C54A 0.058(3) 0.0592(18) 0.125(4) 0.001(2) 0.003(3) 0.012(2)
C45A 0.101(9) 0.0547(17) 0.049(2) -0.0161(14) 0.001(5) -0.004(3)
C46A 0.061(6) 0.0420(16) 0.083(2) -0.0046(16) -0.011(5) 0.011(5)
C47A 0.076(7) 0.060(2) 0.0601(17) 0.0061(17) 0.008(4) -0.036(3)
C48A 0.072(2) 0.072(2) 0.114(4) -0.043(3) 0.067(2) -0.0309(18)

loop_
_atom_type_symbol
_atom_type_description
_atom_type_scat_dispersion_real
_atom_type_scat_dispersion_imag
_atom_type_scat_source
Zn Zn -1.5491 0.6778 'International Tables Vol C Tables 4.2.6.8 and 6.1.1.4'
Na Na 0.1353 0.1239 'International Tables Vol C Tables 4.2.6.8 and 6.1.1.4'
Si Si 0.2541 0.3302 'International Tables Vol C Tables 4.2.6.8 and 6.1.1.4'
F F 0.0727 0.0534 'International Tables Vol C Tables 4.2.6.8 and 6.1.1.4'
O O 0.0492 0.0322 'International Tables Vol C Tables 4.2.6.8 and 6.1.1.4'
N N 0.0311 0.0180 'International Tables Vol C Tables 4.2.6.8 and 6.1.1.4'
C C 0.0181 0.0091 'International Tables Vol C Tables 4.2.6.8 and 6.1.1.4'
H H 0.0000 0.0000 'International Tables Vol C Tables 4.2.6.8 and 6.1.1.4'

loop_
_geom_angle_atom_site_label_1
_geom_angle_atom_site_label_2
_geom_angle_atom_site_label_3
_geom_angle
_geom_angle_site_symmetry_1
_geom_angle_site_symmetry_3
_geom_angle_publ_flag
N1 Zn1 C37 142.55(6) . . ?
N1 Zn1 N2 81.19(5) . . ?
C37 Zn1 N2 135.49(6) . . ?
N1 Zn1 Si1 41.03(4) . . ?
C37 Zn1 Si1 168.61(5) . . ?
N2 Zn1 Si1 40.59(4) . . ?
O1 Na1 O4 113.27(7) . . ?
O1 Na1 O3 146.93(7) . . ?
O4 Na1 O3 99.78(6) . . ?
O1 Na1 O5 85.02(6) . . ?
O4 Na1 O5 93.98(7) . . ?
O3 Na1 O5 91.72(6) . . ?
O1 Na1 O2 85.84(6) . . ?
O4 Na1 O2 87.12(7) . . ?
O3 Na1 O2 97.44(6) . . ?
O5 Na1 O2 170.46(7) . . ?
N2 Si1 N1 97.12(6) . . ?
N2 Si1 C1 114.00(7) . . ?
N1 Si1 C1 117.17(7) . . ?
N2 Si1 C7 114.18(7) . . ?
N1 Si1 C7 111.16(7) . . ?
C1 Si1 C7 103.69(7) . . ?
N2 Si1 Zn1 49.27(4) . . ?
N1 Si1 Zn1 48.43(5) . . ?
C1 Si1 Zn1 136.85(5) . . ?
C7 Si1 Zn1 119.46(5) . . ?
C44 O1 C47A 106.3(6) . . ?
C44 O1 C47 109.1(7) . . ?
C44 O1 Na1 132.14(13) . . ?
C47A O1 Na1 121.4(6) . . ?
C47 O1 Na1 115.1(7) . . ?
C48A O2 C51 112.4(5) . . ?
C48 O2 C51 103.4(6) . . ?
C48A O2 Na1 117.4(7) . . ?
C48 O2 Na1 126.0(10) . . ?
C51 O2 Na1 122.69(14) . . ?
C63 O3 C60 108.63(15) . . ?
C63 O3 Na1 128.99(11) . . ?
C60 O3 Na1 120.91(13) . . ?
C55 O4 C52A 111.6(3) . . ?
C55 O4 C52 103.6(3) . . ?
C55 O4 Na1 130.70(16) . . ?
C52A O4 Na1 117.4(2) . . ?
C52 O4 Na1 121.8(3) . . ?
C56 O5 C59 96.3(10) . . ?
C56A O5 C59A 114.4(9) . . ?
C56A O5 Na1 118.7(5) . . ?
C56 O5 Na1 129.8(8) . . ?
C59 O5 Na1 133.7(7) . . ?
C59A O5 Na1 122.4(4) . . ?
C13 N1 Si1 133.46(11) . . ?
C13 N1 Zn1 134.35(11) . . ?
Si1 N1 Zn1 90.54(6) . . ?
C25 N2 Si1 132.33(11) . . ?
C25 N2 Zn1 128.88(10) . . ?
Si1 N2 Zn1 90.13(6) . . ?
C2 C1 C6 117.13(15) . . ?
C2 C1 Si1 122.52(12) . . ?
C6 C1 Si1 120.34(12) . . ?
C3 C2 C1 121.76(16) . . ?
C3 C2 H2 119.1 . . ?
C1 C2 H2 119.1 . . ?
C4 C3 C2 119.97(17) . . ?
C4 C3 H3 120.0 . . ?
C2 C3 H3 120.0 . . ?
C5 C4 C3 119.61(16) . . ?
C5 C4 H4 120.2 . . ?
C3 C4 H4 120.2 . . ?
C4 C5 C6 120.31(16) . . ?
C4 C5 H5 119.8 . . ?
C6 C5 H5 119.8 . . ?
C5 C6 C1 121.20(16) . . ?
C5 C6 H6 119.4 . . ?
C1 C6 H6 119.4 . . ?
C8 C7 C12 117.00(15) . . ?
C8 C7 Si1 121.55(12) . . ?
C12 C7 Si1 121.36(12) . . ?
C9 C8 C7 121.86(17) . . ?
C9 C8 H8 119.1 . . ?
C7 C8 H8 119.1 . . ?
C10 C9 C8 119.75(18) . . ?
C10 C9 H9 120.1 . . ?
C8 C9 H9 120.1 . . ?
C9 C10 C11 119.86(16) . . ?
C9 C10 H10 120.1 . . ?
C11 C10 H10 120.1 . . ?
C10 C11 C12 119.87(17) . . ?
C10 C11 H11 120.1 . . ?
C12 C11 H11 120.1 . . ?
C11 C12 C7 121.66(16) . . ?
C11 C12 H12 119.2 . . ?
C7 C12 H12 119.2 . . ?
N1 C13 C14 121.85(15) . . ?
N1 C13 C18 119.71(15) . . ?
C14 C13 C18 118.38(15) . . ?
C15 C14 C13 119.86(16) . . ?
C15 C14 C22 119.42(16) . . ?
C13 C14 C22 120.63(14) . . ?
C16 C15 C14 121.26(17) . . ?
C16 C15 H15 119.4 . . ?
C14 C15 H15 119.4 . . ?
C15 C16 C17 119.31(17) . . ?
C15 C16 H16 120.3 . . ?
C17 C16 H16 120.3 . . ?
C16 C17 C18 121.53(17) . . ?
C16 C17 H17 119.2 . . ?
C18 C17 H17 119.2 . . ?
C17 C18 C13 119.58(17) . . ?
C17 C18 C19 120.70(16) . . ?
C13 C18 C19 119.63(16) . . ?
C18 C19 C21 113.82(19) . . ?
C18 C19 C20 110.45(16) . . ?
C21 C19 C20 110.90(19) . . ?
C18 C19 H19 107.1 . . ?
C21 C19 H19 107.1 . . ?
C20 C19 H19 107.1 . . ?
C19 C20 H20A 109.5 . . ?
C19 C20 H20B 109.5 . . ?
H20A C20 H20B 109.5 . . ?
C19 C20 H20C 109.5 . . ?
H20A C20 H20C 109.5 . . ?
H20B C20 H20C 109.5 . . ?
C19 C21 H21A 109.5 . . ?
C19 C21 H21B 109.5 . . ?
H21A C21 H21B 109.5 . . ?
C19 C21 H21C 109.5 . . ?
H21A C21 H21C 109.5 . . ?
H21B C21 H21C 109.5 . . ?
C14 C22 C24 113.71(15) . . ?
C14 C22 C23 110.20(16) . . ?
C24 C22 C23 110.66(16) . . ?
C14 C22 H22 107.3 . . ?
C24 C22 H22 107.3 . . ?
C23 C22 H22 107.3 . . ?
C22 C23 H23A 109.5 . . ?
C22 C23 H23B 109.5 . . ?
H23A C23 H23B 109.5 . . ?
C22 C23 H23C 109.5 . . ?
H23A C23 H23C 109.5 . . ?
H23B C23 H23C 109.5 . . ?
C22 C24 H24A 109.5 . . ?
C22 C24 H24B 109.5 . . ?
H24A C24 H24B 109.5 . . ?
C22 C24 H24C 109.5 . . ?
H24A C24 H24C 109.5 . . ?
H24B C24 H24C 109.5 . . ?
N2 C25 C26 121.31(14) . . ?
N2 C25 C30 120.60(14) . . ?
C26 C25 C30 118.09(14) . . ?
C27 C26 C25 119.90(15) . . ?
C27 C26 C34 118.54(15) . . ?
C25 C26 C34 121.56(15) . . ?
C28 C27 C26 121.61(16) . . ?
C28 C27 H27 119.2 . . ?
C26 C27 H27 119.2 . . ?
C27 C28 C29 118.99(16) . . ?
C27 C28 H28 120.5 . . ?
C29 C28 H28 120.5 . . ?
C28 C29 C30 121.49(16) . . ?
C28 C29 H29 119.3 . . ?
C30 C29 H29 119.3 . . ?
C29 C30 C25 119.91(15) . . ?
C29 C30 C31 121.23(15) . . ?
C25 C30 C31 118.86(14) . . ?
C30 C31 C33 110.46(14) . . ?
C30 C31 C32 114.23(14) . . ?
C33 C31 C32 110.19(14) . . ?
C30 C31 H31 107.2 . . ?
C33 C31 H31 107.2 . . ?
C32 C31 H31 107.2 . . ?
C31 C32 H32A 109.5 . . ?
C31 C32 H32B 109.5 . . ?
H32A C32 H32B 109.5 . . ?
C31 C32 H32C 109.5 . . ?
H32A C32 H32C 109.5 . . ?
H32B C32 H32C 109.5 . . ?
C31 C33 H33A 109.5 . . ?
C31 C33 H33B 109.5 . . ?
H33A C33 H33B 109.5 . . ?
C31 C33 H33C 109.5 . . ?
H33A C33 H33C 109.5 . . ?
H33B C33 H33C 109.5 . . ?
C36 C34 C26 111.71(17) . . ?
C36 C34 C35 109.99(16) . . ?
C26 C34 C35 112.50(15) . . ?
C36 C34 H34 107.5 . . ?
C26 C34 H34 107.5 . . ?
C35 C34 H34 107.5 . . ?
C34 C35 H35A 109.5 . . ?
C34 C35 H35B 109.5 . . ?
H35A C35 H35B 109.5 . . ?
C34 C35 H35C 109.5 . . ?
H35A C35 H35C 109.5 . . ?
H35B C35 H35C 109.5 . . ?
C34 C36 H36A 109.5 . . ?
C34 C36 H36B 109.5 . . ?
H36A C36 H36B 109.5 . . ?
C34 C36 H36C 109.5 . . ?
H36A C36 H36C 109.5 . . ?
H36B C36 H36C 109.5 . . ?
C38 C37 C42 112.63(16) . . ?
C38 C37 Zn1 120.09(13) . . ?
C42 C37 Zn1 127.11(14) . . ?
F1 C38 C37 117.13(16) . . ?
F1 C38 C39 116.52(17) . . ?
C37 C38 C39 126.35(18) . . ?
C40 C39 C38 115.59(19) . . ?
C40 C39 H39 122.2 . . ?
C38 C39 H39 122.2 . . ?
F2 C40 C41 118.2(2) . . ?
F2 C40 C39 118.4(2) . . ?
C41 C40 C39 123.42(19) . . ?
C40 C41 C42 115.76(18) . . ?
C40 C41 H41 122.1 . . ?
C42 C41 H41 122.1 . . ?
F3 C42 C37 117.65(16) . . ?
F3 C42 C41 116.13(17) . . ?
C37 C42 C41 126.22(18) . . ?
O1 C44 C45A 107.7(6) . . ?
O1 C44 C45 101.5(7) . . ?
O1 C44 H44A 111.5 . . ?
C45 C44 H44A 111.5 . . ?
O1 C44 H44B 111.5 . . ?
C45 C44 H44B 111.5 . . ?
H44A C44 H44B 109.3 . . ?
C46 C45 C44 102.1(12) . . ?
C46 C45 H45A 111.4 . . ?
C44 C45 H45A 111.4 . . ?
C46 C45 H45B 111.4 . . ?
C44 C45 H45B 111.4 . . ?
H45A C45 H45B 109.2 . . ?
C45 C46 C47 97.1(13) . . ?
C45 C46 H46A 112.3 . . ?
C47 C46 H46A 112.3 . . ?
C45 C46 H46B 112.3 . . ?
C47 C46 H46B 112.3 . . ?
H46A C46 H46B 109.9 . . ?
O1 C47 C46 106.5(12) . . ?
O1 C47 H47A 110.4 . . ?
C46 C47 H47A 110.4 . . ?
O1 C47 H47B 110.4 . . ?
C46 C47 H47B 110.4 . . ?
H47A C47 H47B 108.6 . . ?
O2 C48 C49 106.1(7) . . ?
O2 C48 H48A 110.5 . . ?
C49 C48 H48A 110.5 . . ?
O2 C48 H48B 110.5 . . ?
C49 C48 H48B 110.5 . . ?
H48A C48 H48B 108.7 . . ?
C50 C49 C48 99.5(9) . . ?
C50 C49 H49A 111.9 . . ?
C48 C49 H49A 111.9 . . ?
C50 C49 H49B 111.9 . . ?
C48 C49 H49B 111.9 . . ?
H49A C49 H49B 109.6 . . ?
C51 C50 C49 102.4(7) . . ?
C51 C50 H50A 111.3 . . ?
C49 C50 H50A 111.3 . . ?
C51 C50 H50B 111.3 . . ?
C49 C50 H50B 111.3 . . ?
H50A C50 H50B 109.2 . . ?
O2 C51 C50A 102.9(4) . . ?
O2 C51 C50 110.6(5) . . ?
O2 C51 H51A 109.5 . . ?
C50 C51 H51A 109.5 . . ?
O2 C51 H51B 109.5 . . ?
C50 C51 H51B 109.5 . . ?
H51A C51 H51B 108.1 . . ?
O4 C52 C53 97.8(7) . . ?
O4 C52 H52A 112.2 . . ?
C53 C52 H52A 112.2 . . ?
O4 C52 H52B 112.2 . . ?
C53 C52 H52B 112.2 . . ?
H52A C52 H52B 109.8 . . ?
C52 C53 C54 98.3(13) . . ?
C52 C53 H53A 112.1 . . ?
C54 C53 H53A 112.1 . . ?
C52 C53 H53B 112.1 . . ?
C54 C53 H53B 112.1 . . ?
H53A C53 H53B 109.7 . . ?
C55 C54 C53 99.0(12) . . ?
C55 C54 H54A 112.0 . . ?
C53 C54 H54A 112.0 . . ?
C55 C54 H54B 112.0 . . ?
C53 C54 H54B 112.0 . . ?
H54A C54 H54B 109.7 . . ?
O4 C55 C54 109.1(8) . . ?
O4 C55 C54A 105.0(7) . . ?
O4 C55 H55A 109.9 . . ?
C54 C55 H55A 109.9 . . ?
O4 C55 H55B 109.9 . . ?
C54 C55 H55B 109.9 . . ?
H55A C55 H55B 108.3 . . ?
O5 C56 C57 118.2(14) . . ?
O5 C56 H56A 107.8 . . ?
C57 C56 H56A 107.8 . . ?
O5 C56 H56B 107.8 . . ?
C57 C56 H56B 107.8 . . ?
H56A C56 H56B 107.1 . . ?
C56 C57 C58 93.6(14) . . ?
C56 C57 H57A 113.0 . . ?
C58 C57 H57A 113.0 . . ?
C56 C57 H57B 113.0 . . ?
C58 C57 H57B 113.0 . . ?
H57A C57 H57B 110.4 . . ?
C59 C58 C57 106.0(14) . . ?
C59 C58 H58A 110.5 . . ?
C57 C58 H58A 110.5 . . ?
C59 C58 H58B 110.5 . . ?
C57 C58 H58B 110.5 . . ?
H58A C58 H58B 108.7 . . ?
O5 C59 C58 102.9(11) . . ?
O5 C59 H59A 111.2 . . ?
C58 C59 H59A 111.2 . . ?
O5 C59 H59B 111.2 . . ?
C58 C59 H59B 111.2 . . ?
H59A C59 H59B 109.1 . . ?
O3 C60 C61 106.95(18) . . ?
O3 C60 H60A 110.3 . . ?
C61 C60 H60A 110.3 . . ?
O3 C60 H60B 110.3 . . ?
C61 C60 H60B 110.3 . . ?
H60A C60 H60B 108.6 . . ?
C60 C61 C62 102.15(17) . . ?
C60 C61 H61A 111.3 . . ?
C62 C61 H61A 111.3 . . ?
C60 C61 H61B 111.3 . . ?
C62 C61 H61B 111.3 . . ?
H61A C61 H61B 109.2 . . ?
C63 C62 C61 101.56(17) . . ?
C63 C62 H62A 111.5 . . ?
C61 C62 H62A 111.5 . . ?
C63 C62 H62B 111.5 . . ?
C61 C62 H62B 111.5 . . ?
H62A C62 H62B 109.3 . . ?
O3 C63 C62 105.70(16) . . ?
O3 C63 H63A 110.6 . . ?
C62 C63 H63A 110.6 . . ?
O3 C63 H63B 110.6 . . ?
C62 C63 H63B 110.6 . . ?
H63A C63 H63B 108.7 . . ?
O5 C56A C57A 100.7(10) . . ?
O5 C56A H56C 111.6 . . ?
C57A C56A H56C 111.6 . . ?
O5 C56A H56D 111.6 . . ?
C57A C56A H56D 111.6 . . ?
H56C C56A H56D 109.4 . . ?
C50A C49A C48A 102.2(6) . . ?
C50A C49A H49C 111.3 . . ?
C48A C49A H49C 111.3 . . ?
C50A C49A H49D 111.3 . . ?
C48A C49A H49D 111.3 . . ?
H49C C49A H49D 109.2 . . ?
O4 C52A C53A 106.6(7) . . ?
O4 C52A H52C 110.4 . . ?
C53A C52A H52C 110.4 . . ?
O4 C52A H52D 110.4 . . ?
C53A C52A H52D 110.4 . . ?
H52C C52A H52D 108.6 . . ?
C56A C57A C58A 113.9(11) . . ?
C56A C57A H57C 108.8 . . ?
C58A C57A H57C 108.8 . . ?
C56A C57A H57D 108.8 . . ?
C58A C57A H57D 108.8 . . ?
H57C C57A H57D 107.7 . . ?
C59A C58A C57A 99.7(9) . . ?
C59A C58A H58C 111.8 . . ?
C57A C58A H58C 111.8 . . ?
C59A C58A H58D 111.8 . . ?
C57A C58A H58D 111.8 . . ?
H58C C58A H58D 109.6 . . ?
C51 C50A C49A 102.8(7) . . ?
C51 C50A H50C 111.2 . . ?
C49A C50A H50C 111.2 . . ?
C51 C50A H50D 111.2 . . ?
C49A C50A H50D 111.2 . . ?
H50C C50A H50D 109.1 . . ?
O5 C59A C58A 108.7(9) . . ?
O5 C59A H59C 110.0 . . ?
C58A C59A H59C 110.0 . . ?
O5 C59A H59D 110.0 . . ?
C58A C59A H59D 110.0 . . ?
H59C C59A H59D 108.3 . . ?
C52A C53A C54A 101.1(9) . . ?
C52A C53A H53C 111.6 . . ?
C54A C53A H53C 111.6 . . ?
C52A C53A H53D 111.6 . . ?
C54A C53A H53D 111.6 . . ?
H53C C53A H53D 109.4 . . ?
C53A C54A C55 105.3(10) . . ?
C53A C54A H54C 110.7 . . ?
C55 C54A H54C 110.7 . . ?
C53A C54A H54D 110.7 . . ?
C55 C54A H54D 110.7 . . ?
H54C C54A H54D 108.8 . . ?
C46A C45A C44 103.7(9) . . ?
C46A C45A H45C 111.0 . . ?
C44 C45A H45C 111.0 . . ?
C46A C45A H45D 111.0 . . ?
C44 C45A H45D 111.0 . . ?
H45C C45A H45D 109.0 . . ?
C45A C46A C47A 103.2(10) . . ?
C45A C46A H46C 111.1 . . ?
C47A C46A H46C 111.1 . . ?
C45A C46A H46D 111.1 . . ?
C47A C46A H46D 111.1 . . ?
H46C C46A H46D 109.1 . . ?
O1 C47A C46A 102.6(9) . . ?
O1 C47A H47C 111.3 . . ?
C46A C47A H47C 111.3 . . ?
O1 C47A H47D 111.3 . . ?
C46A C47A H47D 111.3 . . ?
H47C C47A H47D 109.2 . . ?
O2 C48A C49A 105.2(7) . . ?
O2 C48A H48C 110.7 . . ?
C49A C48A H48C 110.7 . . ?
O2 C48A H48D 110.7 . . ?
C49A C48A H48D 110.7 . . ?
H48C C48A H48D 108.8 . . ?

loop_
_geom_bond_atom_site_label_1
_geom_bond_atom_site_label_2
_geom_bond_distance
_geom_bond_site_symmetry_2
_geom_bond_publ_flag
Zn1 N1 1.9547(13) . ?
Zn1 C37 1.9596(17) . ?
Zn1 N2 1.9799(13) . ?
Zn1 Si1 2.6127(4) . ?
Na1 O1 2.2886(16) . ?
Na1 O4 2.3208(18) . ?
Na1 O3 2.3356(15) . ?
Na1 O5 2.3524(16) . ?
Na1 O2 2.3733(17) . ?
Si1 N2 1.7001(13) . ?
Si1 N1 1.7154(13) . ?
Si1 C1 1.8924(16) . ?
Si1 C7 1.8930(16) . ?
F1 C38 1.360(2) . ?
F2 C40 1.359(2) . ?
F3 C42 1.362(2) . ?
O1 C44 1.429(3) . ?
O1 C47A 1.448(7) . ?
O1 C47 1.450(8) . ?
O2 C48A 1.415(7) . ?
O2 C48 1.423(8) . ?
O2 C51 1.426(3) . ?
O3 C63 1.435(2) . ?
O3 C60 1.444(3) . ?
O4 C55 1.383(3) . ?
O4 C52A 1.445(5) . ?
O4 C52 1.471(6) . ?
O5 C56A 1.423(7) . ?
O5 C56 1.427(8) . ?
O5 C59 1.429(8) . ?
O5 C59A 1.432(7) . ?
N1 C13 1.394(2) . ?
N2 C25 1.399(2) . ?
C1 C2 1.395(2) . ?
C1 C6 1.405(2) . ?
C2 C3 1.390(2) . ?
C2 H2 0.9500 . ?
C3 C4 1.387(3) . ?
C3 H3 0.9500 . ?
C4 C5 1.380(3) . ?
C4 H4 0.9500 . ?
C5 C6 1.392(2) . ?
C5 H5 0.9500 . ?
C6 H6 0.9500 . ?
C7 C8 1.395(2) . ?
C7 C12 1.402(2) . ?
C8 C9 1.394(2) . ?
C8 H8 0.9500 . ?
C9 C10 1.383(3) . ?
C9 H9 0.9500 . ?
C10 C11 1.386(3) . ?
C10 H10 0.9500 . ?
C11 C12 1.390(2) . ?
C11 H11 0.9500 . ?
C12 H12 0.9500 . ?
C13 C14 1.421(2) . ?
C13 C18 1.423(2) . ?
C14 C15 1.395(2) . ?
C14 C22 1.518(2) . ?
C15 C16 1.383(3) . ?
C15 H15 0.9500 . ?
C16 C17 1.388(3) . ?
C16 H16 0.9500 . ?
C17 C18 1.392(3) . ?
C17 H17 0.9500 . ?
C18 C19 1.520(3) . ?
C19 C21 1.530(3) . ?
C19 C20 1.537(3) . ?
C19 H19 1.0000 . ?
C20 H20A 0.9800 . ?
C20 H20B 0.9800 . ?
C20 H20C 0.9800 . ?
C21 H21A 0.9800 . ?
C21 H21B 0.9800 . ?
C21 H21C 0.9800 . ?
C22 C24 1.525(3) . ?
C22 C23 1.528(3) . ?
C22 H22 1.0000 . ?
C23 H23A 0.9800 . ?
C23 H23B 0.9800 . ?
C23 H23C 0.9800 . ?
C24 H24A 0.9800 . ?
C24 H24B 0.9800 . ?
C24 H24C 0.9800 . ?
C25 C26 1.419(2) . ?
C25 C30 1.420(2) . ?
C26 C27 1.396(2) . ?
C26 C34 1.522(2) . ?
C27 C28 1.379(3) . ?
C27 H27 0.9500 . ?
C28 C29 1.388(3) . ?
C28 H28 0.9500 . ?
C29 C30 1.393(2) . ?
C29 H29 0.9500 . ?
C30 C31 1.520(2) . ?
C31 C33 1.530(2) . ?
C31 C32 1.531(2) . ?
C31 H31 1.0000 . ?
C32 H32A 0.9800 . ?
C32 H32B 0.9800 . ?
C32 H32C 0.9800 . ?
C33 H33A 0.9800 . ?
C33 H33B 0.9800 . ?
C33 H33C 0.9800 . ?
C34 C36 1.519(3) . ?
C34 C35 1.526(3) . ?
C34 H34 1.0000 . ?
C35 H35A 0.9800 . ?
C35 H35B 0.9800 . ?
C35 H35C 0.9800 . ?
C36 H36A 0.9800 . ?
C36 H36B 0.9800 . ?
C36 H36C 0.9800 . ?
C37 C38 1.376(3) . ?
C37 C42 1.379(2) . ?
C38 C39 1.381(3) . ?
C39 C40 1.378(3) . ?
C39 H39 0.9500 . ?
C40 C41 1.369(3) . ?
C41 C42 1.382(3) . ?
C41 H41 0.9500 . ?
C44 C45A 1.513(7) . ?
C44 C45 1.523(9) . ?
C44 H44A 0.9900 . ?
C44 H44B 0.9900 . ?
C45 C46 1.513(9) . ?
C45 H45A 0.9900 . ?
C45 H45B 0.9900 . ?
C46 C47 1.514(9) . ?
C46 H46A 0.9900 . ?
C46 H46B 0.9900 . ?
C47 H47A 0.9900 . ?
C47 H47B 0.9900 . ?
C48 C49 1.526(10) . ?
C48 H48A 0.9900 . ?
C48 H48B 0.9900 . ?
C49 C50 1.520(10) . ?
C49 H49A 0.9900 . ?
C49 H49B 0.9900 . ?
C50 C51 1.511(9) . ?
C50 H50A 0.9900 . ?
C50 H50B 0.9900 . ?
C51 C50A 1.505(8) . ?
C51 H51A 0.9900 . ?
C51 H51B 0.9900 . ?
C52 C53 1.501(9) . ?
C52 H52A 0.9900 . ?
C52 H52B 0.9900 . ?
C53 C54 1.522(10) . ?
C53 H53A 0.9900 . ?
C53 H53B 0.9900 . ?
C54 C55 1.517(9) . ?
C54 H54A 0.9900 . ?
C54 H54B 0.9900 . ?
C55 C54A 1.523(8) . ?
C55 H55A 0.9900 . ?
C55 H55B 0.9900 . ?
C56 C57 1.507(9) . ?
C56 H56A 0.9900 . ?
C56 H56B 0.9900 . ?
C57 C58 1.519(9) . ?
C57 H57A 0.9900 . ?
C57 H57B 0.9900 . ?
C58 C59 1.504(9) . ?
C58 H58A 0.9900 . ?
C58 H58B 0.9900 . ?
C59 H59A 0.9900 . ?
C59 H59B 0.9900 . ?
C60 C61 1.508(3) . ?
C60 H60A 0.9900 . ?
C60 H60B 0.9900 . ?
C61 C62 1.518(3) . ?
C61 H61A 0.9900 . ?
C61 H61B 0.9900 . ?
C62 C63 1.512(3) . ?
C62 H62A 0.9900 . ?
C62 H62B 0.9900 . ?
C63 H63A 0.9900 . ?
C63 H63B 0.9900 . ?
C56A C57A 1.494(7) . ?
C56A H56C 0.9900 . ?
C56A H56D 0.9900 . ?
C49A C50A 1.522(9) . ?
C49A C48A 1.528(9) . ?
C49A H49C 0.9900 . ?
C49A H49D 0.9900 . ?
C52A C53A 1.477(7) . ?
C52A H52C 0.9900 . ?
C52A H52D 0.9900 . ?
C57A C58A 1.511(8) . ?
C57A H57C 0.9900 . ?
C57A H57D 0.9900 . ?
C58A C59A 1.497(8) . ?
C58A H58C 0.9900 . ?
C58A H58D 0.9900 . ?
C50A H50C 0.9900 . ?
C50A H50D 0.9900 . ?
C59A H59C 0.9900 . ?
C59A H59D 0.9900 . ?
C53A C54A 1.522(9) . ?
C53A H53C 0.9900 . ?
C53A H53D 0.9900 . ?
C54A H54C 0.9900 . ?
C54A H54D 0.9900 . ?
C45A C46A 1.512(8) . ?
C45A H45C 0.9900 . ?
C45A H45D 0.9900 . ?
C46A C47A 1.512(8) . ?
C46A H46C 0.9900 . ?
C46A H46D 0.9900 . ?
C47A H47C 0.9900 . ?
C47A H47D 0.9900 . ?
C48A H48C 0.9900 . ?
C48A H48D 0.9900 . ?

loop_
_geom_torsion_atom_site_label_1
_geom_torsion_atom_site_label_2
_geom_torsion_atom_site_label_3
_geom_torsion_atom_site_label_4
_geom_torsion
_geom_torsion_site_symmetry_1
_geom_torsion_site_symmetry_2
_geom_torsion_site_symmetry_3
_geom_torsion_site_symmetry_4
_geom_torsion_publ_flag
N2 Si1 N1 C13 174.64(15) . . . . ?
C1 Si1 N1 C13 -63.71(17) . . . . ?
C7 Si1 N1 C13 55.24(17) . . . . ?
Zn1 Si1 N1 C13 166.43(18) . . . . ?
N2 Si1 N1 Zn1 8.20(6) . . . . ?
C1 Si1 N1 Zn1 129.86(6) . . . . ?
C7 Si1 N1 Zn1 -111.20(7) . . . . ?
N1 Si1 N2 C25 140.25(14) . . . . ?
C1 Si1 N2 C25 16.23(17) . . . . ?
C7 Si1 N2 C25 -102.70(15) . . . . ?
Zn1 Si1 N2 C25 148.35(17) . . . . ?
N1 Si1 N2 Zn1 -8.10(6) . . . . ?
C1 Si1 N2 Zn1 -132.11(6) . . . . ?
C7 Si1 N2 Zn1 108.95(7) . . . . ?
N2 Si1 C1 C2 146.02(13) . . . . ?
N1 Si1 C1 C2 33.62(15) . . . . ?
C7 Si1 C1 C2 -89.24(14) . . . . ?
Zn1 Si1 C1 C2 90.73(14) . . . . ?
N2 Si1 C1 C6 -35.08(15) . . . . ?
N1 Si1 C1 C6 -147.48(13) . . . . ?
C7 Si1 C1 C6 89.66(14) . . . . ?
Zn1 Si1 C1 C6 -90.37(14) . . . . ?
C6 C1 C2 C3 1.7(2) . . . . ?
Si1 C1 C2 C3 -179.38(12) . . . . ?
C1 C2 C3 C4 -0.9(3) . . . . ?
C2 C3 C4 C5 -0.3(3) . . . . ?
C3 C4 C5 C6 0.8(3) . . . . ?
C4 C5 C6 C1 0.0(3) . . . . ?
C2 C1 C6 C5 -1.2(2) . . . . ?
Si1 C1 C6 C5 179.84(13) . . . . ?
N2 Si1 C7 C8 154.19(13) . . . . ?
N1 Si1 C7 C8 -97.18(15) . . . . ?
C1 Si1 C7 C8 29.57(15) . . . . ?
Zn1 Si1 C7 C8 -150.41(12) . . . . ?
N2 Si1 C7 C12 -29.50(15) . . . . ?
N1 Si1 C7 C12 79.13(14) . . . . ?
C1 Si1 C7 C12 -154.13(13) . . . . ?
Zn1 Si1 C7 C12 25.90(15) . . . . ?
C12 C7 C8 C9 -0.6(3) . . . . ?
Si1 C7 C8 C9 175.88(15) . . . . ?
C7 C8 C9 C10 0.9(3) . . . . ?
C8 C9 C10 C11 -0.5(3) . . . . ?
C9 C10 C11 C12 -0.2(3) . . . . ?
C10 C11 C12 C7 0.5(3) . . . . ?
C8 C7 C12 C11 -0.1(2) . . . . ?
Si1 C7 C12 C11 -176.60(14) . . . . ?
Si1 N1 C13 C14 -88.34(19) . . . . ?
Zn1 N1 C13 C14 72.5(2) . . . . ?
Si1 N1 C13 C18 94.61(19) . . . . ?
Zn1 N1 C13 C18 -104.54(17) . . . . ?
N1 C13 C14 C15 179.71(16) . . . . ?
C18 C13 C14 C15 -3.2(2) . . . . ?
N1 C13 C14 C22 -3.8(2) . . . . ?
C18 C13 C14 C22 173.30(15) . . . . ?
C13 C14 C15 C16 0.9(3) . . . . ?
C22 C14 C15 C16 -175.67(17) . . . . ?
C14 C15 C16 C17 1.3(3) . . . . ?
C15 C16 C17 C18 -1.1(3) . . . . ?
C16 C17 C18 C13 -1.3(3) . . . . ?
C16 C17 C18 C19 175.21(18) . . . . ?
N1 C13 C18 C17 -179.47(16) . . . . ?
C14 C13 C18 C17 3.4(2) . . . . ?
N1 C13 C18 C19 4.0(2) . . . . ?
C14 C13 C18 C19 -173.12(15) . . . . ?
C17 C18 C19 C21 33.7(2) . . . . ?
C13 C18 C19 C21 -149.87(17) . . . . ?
C17 C18 C19 C20 -91.8(2) . . . . ?
C13 C18 C19 C20 84.6(2) . . . . ?
C15 C14 C22 C24 -48.3(2) . . . . ?
C13 C14 C22 C24 135.23(17) . . . . ?
C15 C14 C22 C23 76.6(2) . . . . ?
C13 C14 C22 C23 -99.87(19) . . . . ?
Si1 N2 C25 C26 -85.37(19) . . . . ?
Zn1 N2 C25 C26 52.2(2) . . . . ?
Si1 N2 C25 C30 95.32(18) . . . . ?
Zn1 N2 C25 C30 -127.07(14) . . . . ?
N2 C25 C26 C27 -177.73(15) . . . . ?
C30 C25 C26 C27 1.6(2) . . . . ?
N2 C25 C26 C34 2.7(2) . . . . ?
C30 C25 C26 C34 -178.01(15) . . . . ?
C25 C26 C27 C28 -0.7(3) . . . . ?
C34 C26 C27 C28 178.93(17) . . . . ?
C26 C27 C28 C29 -0.3(3) . . . . ?
C27 C28 C29 C30 0.3(3) . . . . ?
C28 C29 C30 C25 0.6(3) . . . . ?
C28 C29 C30 C31 179.43(16) . . . . ?
N2 C25 C30 C29 177.76(14) . . . . ?
C26 C25 C30 C29 -1.6(2) . . . . ?
N2 C25 C30 C31 -1.1(2) . . . . ?
C26 C25 C30 C31 179.60(14) . . . . ?
C29 C30 C31 C33 -98.78(18) . . . . ?
C25 C30 C31 C33 80.03(18) . . . . ?
C29 C30 C31 C32 26.1(2) . . . . ?
C25 C30 C31 C32 -155.09(15) . . . . ?
C27 C26 C34 C36 61.7(2) . . . . ?
C25 C26 C34 C36 -118.68(19) . . . . ?
C27 C26 C34 C35 -62.6(2) . . . . ?
C25 C26 C34 C35 117.04(18) . . . . ?
C42 C37 C38 F1 -179.24(16) . . . . ?
Zn1 C37 C38 F1 5.1(2) . . . . ?
C42 C37 C38 C39 1.5(3) . . . . ?
Zn1 C37 C38 C39 -174.09(18) . . . . ?
F1 C38 C39 C40 -179.9(2) . . . . ?
C37 C38 C39 C40 -0.7(3) . . . . ?
C38 C39 C40 F2 178.4(2) . . . . ?
C38 C39 C40 C41 -1.0(4) . . . . ?
F2 C40 C41 C42 -177.8(2) . . . . ?
C39 C40 C41 C42 1.6(4) . . . . ?
C38 C37 C42 F3 179.41(17) . . . . ?
Zn1 C37 C42 F3 -5.3(3) . . . . ?
C38 C37 C42 C41 -0.8(3) . . . . ?
Zn1 C37 C42 C41 174.42(17) . . . . ?
C40 C41 C42 F3 179.2(2) . . . . ?
C40 C41 C42 C37 -0.6(3) . . . . ?
C47A O1 C44 C45A 23.8(8) . . . . ?
Na1 O1 C44 C45A -151.3(7) . . . . ?
C47 O1 C44 C45 20.5(10) . . . . ?
Na1 O1 C44 C45 -136.2(8) . . . . ?
O1 C44 C45 C46 -43.2(10) . . . . ?
C44 C45 C46 C47 47.1(12) . . . . ?
C44 O1 C47 C46 9.5(12) . . . . ?
Na1 O1 C47 C46 170.6(7) . . . . ?
C45 C46 C47 O1 -35.1(12) . . . . ?
C51 O2 C48 C49 37.7(16) . . . . ?
Na1 O2 C48 C49 -111.5(10) . . . . ?
O2 C48 C49 C50 -43.2(17) . . . . ?
C48 C49 C50 C51 30.1(15) . . . . ?
C48A O2 C51 C50A -23.2(12) . . . . ?
Na1 O2 C51 C50A 125.7(7) . . . . ?
C48 O2 C51 C50 -17.1(14) . . . . ?
Na1 O2 C51 C50 133.4(10) . . . . ?
C49 C50 C51 O2 -9.7(15) . . . . ?
C55 O4 C52 C53 47.9(7) . . . . ?
Na1 O4 C52 C53 -152.1(6) . . . . ?
O4 C52 C53 C54 -55.3(11) . . . . ?
C52 C53 C54 C55 41.7(16) . . . . ?
C52 O4 C55 C54 -21.4(13) . . . . ?
Na1 O4 C55 C54 -178.8(12) . . . . ?
C52A O4 C55 C54A -1.5(10) . . . . ?
Na1 O4 C55 C54A 172.6(10) . . . . ?
C53 C54 C55 O4 -13.4(18) . . . . ?
C59 O5 C56 C57 32(2) . . . . ?
Na1 O5 C56 C57 -153.0(13) . . . . ?
O5 C56 C57 C58 -4(2) . . . . ?
C56 C57 C58 C59 -24.7(16) . . . . ?
C56 O5 C59 C58 -44.2(14) . . . . ?
Na1 O5 C59 C58 140.6(7) . . . . ?
C57 C58 C59 O5 47.2(13) . . . . ?
C63 O3 C60 C61 5.3(3) . . . . ?
Na1 O3 C60 C61 172.68(14) . . . . ?
O3 C60 C61 C62 -27.2(2) . . . . ?
C60 C61 C62 C63 37.4(2) . . . . ?
C60 O3 C63 C62 19.1(2) . . . . ?
Na1 O3 C63 C62 -146.90(13) . . . . ?
C61 C62 C63 O3 -35.4(2) . . . . ?
C59A O5 C56A C57A -2.1(15) . . . . ?
Na1 O5 C56A C57A -158.9(9) . . . . ?
C55 O4 C52A C53A -18.9(7) . . . . ?
Na1 O4 C52A C53A 166.1(5) . . . . ?
O5 C56A C57A C58A -8.8(17) . . . . ?
C56A C57A C58A C59A 15.2(15) . . . . ?
O2 C51 C50A C49A 36.2(10) . . . . ?
C48A C49A C50A C51 -35.8(13) . . . . ?
C56A O5 C59A C58A 12.0(13) . . . . ?
Na1 O5 C59A C58A 167.8(5) . . . . ?
C57A C58A C59A O5 -15.4(12) . . . . ?
O4 C52A C53A C54A 30.0(11) . . . . ?
C52A C53A C54A C55 -30.8(15) . . . . ?
O4 C55 C54A C53A 20.6(15) . . . . ?
O1 C44 C45A C46A 1.4(10) . . . . ?
C44 C45A C46A C47A -24.5(10) . . . . ?
C44 O1 C47A C46A -39.1(7) . . . . ?
Na1 O1 C47A C46A 136.6(5) . . . . ?
C45A C46A C47A O1 39.0(10) . . . . ?
C51 O2 C48A C49A 0.3(15) . . . . ?
Na1 O2 C48A C49A -150.4(8) . . . . ?
C50A C49A C48A O2 22.4(15) . . . . ?
